data_7135020
loop_
_publ_author_name
'Sahoo, Rajata Kumar'
'W&#xf6;lper, Christoph'
'M&#xf6;bius, Joost'
'Schulz, Stephan'

_publ_section_title
;
 Synthesis and reactivity of acyclic heterotrinuclear metal complexes.
;
_journal_issue 86
_journal_name_full 'Chemical communications (Cambridge, England)'
_journal_page_first 16774
_journal_page_last 16777
_journal_paper_doi 10.1039/d5cc03627e
_journal_volume 61
_journal_year 2025
_chemical_formula_sum 'C74 H102 Ga N4 Si Zn'
_chemical_formula_weight 1210.77
_space_group_crystal_system monoclinic
_space_group_IT_number 15
_space_group_name_Hall '-C 2yc'
_space_group_name_H-M_alt 'C 1 2/c 1'
_atom_sites_solution_hydrogens geom
_atom_sites_solution_primary direct
_atom_sites_solution_secondary difmap
_audit_creation_method SHELXL-2017/1
_audit_update_record
;
2025-06-25 deposited with the CCDC.	2025-09-25 downloaded from the CCDC.
;
_cell_angle_alpha 90
_cell_angle_beta 92.0203(14)
_cell_angle_gamma 90
_cell_formula_units_Z 4
_cell_length_a 16.4935(7)
_cell_length_b 17.0584(8)
_cell_length_c 24.3360(11)
_cell_measurement_reflns_used 9181
_cell_measurement_temperature 100(2)
_cell_measurement_theta_max 80.04
_cell_measurement_theta_min 3.73
_cell_volume 6842.7(5)
_computing_cell_refinement 'Bruker APEX3(v2017.3-0)'
_computing_data_collection 'Bruker APEX3(v2017.3-0)'
_computing_data_reduction 'Bruker APEX3(v2017.3-0)'
_computing_molecular_graphics 'ORTEP/PLATON (Spek)'
_computing_publication_material 'BRUKER AXS SHELXTL (c) 2008 / Vers. 2008/4'
_computing_structure_refinement 'SHELXL-2017/1 (Sheldrick, 2017)'
_computing_structure_solution 'Bruker APEX3(v2017.3-0)'
_diffrn_ambient_temperature 100(2)
_diffrn_detector_area_resol_mean 7.3910
_diffrn_measured_fraction_theta_full 1.000
_diffrn_measured_fraction_theta_max 0.995
_diffrn_measurement_device_type 'Bruker D8 Venture (Photon II detector)'
_diffrn_measurement_method 'Data collection strategy APEX 3/Queen'
_diffrn_radiation_monochromator 'multilayer mirror'
_diffrn_radiation_type CuK\a
_diffrn_radiation_wavelength 1.54178
_diffrn_reflns_av_R_equivalents 0.0495
_diffrn_reflns_av_unetI/netI 0.0180
_diffrn_reflns_Laue_measured_fraction_full 1.000
_diffrn_reflns_Laue_measured_fraction_max 0.995
_diffrn_reflns_limit_h_max 19
_diffrn_reflns_limit_h_min -21
_diffrn_reflns_limit_k_max 21
_diffrn_reflns_limit_k_min -21
_diffrn_reflns_limit_l_max 30
_diffrn_reflns_limit_l_min -31
_diffrn_reflns_number 126273
_diffrn_reflns_point_group_measured_fraction_full 1.000
_diffrn_reflns_point_group_measured_fraction_max 0.995
_diffrn_reflns_theta_full 67.679
_diffrn_reflns_theta_max 80.296
_diffrn_reflns_theta_min 3.635
_diffrn_source 'micro-focus sealed tube'
_diffrn_source_type 'INCOATEC I\mS 3.0'
_exptl_absorpt_coefficient_mu 1.395
_exptl_absorpt_correction_T_max 0.75
_exptl_absorpt_correction_T_min 0.64
_exptl_absorpt_correction_type multi-scan
_exptl_absorpt_process_details 'SADABS, Blessing, Acta Cryst 1995 A51 33-38'
_exptl_crystal_colour orange
_exptl_crystal_density_diffrn 1.175
_exptl_crystal_description tablet
_exptl_crystal_F_000 2596
_exptl_crystal_size_max 0.314
_exptl_crystal_size_mid 0.232
_exptl_crystal_size_min 0.082
_refine_diff_density_max 0.264
_refine_diff_density_min -0.441
_refine_diff_density_rms 0.045
_refine_ls_extinction_method none
_refine_ls_goodness_of_fit_ref 1.047
_refine_ls_hydrogen_treatment constr
_refine_ls_matrix_type full
_refine_ls_number_parameters 463
_refine_ls_number_reflns 7458
_refine_ls_number_restraints 204
_refine_ls_restrained_S_all 1.037
_refine_ls_R_factor_all 0.0304
_refine_ls_R_factor_gt 0.0298
_refine_ls_shift/su_max 0.001
_refine_ls_shift/su_mean 0.000
_refine_ls_structure_factor_coef Fsqd
_refine_ls_weighting_details 'w=1/[\s^2^(Fo^2^)+(0.0409P)^2^+5.4600P] where P=(Fo^2^+2Fc^2^)/3'
_refine_ls_weighting_scheme calc
_refine_ls_wR_factor_gt 0.0809
_refine_ls_wR_factor_ref 0.0814
_reflns_Friedel_coverage 0.000
_reflns_number_gt 7269
_reflns_number_total 7458
_reflns_threshold_expression 'I > 2\s(I)'
_cod_data_source_file d5cc03627e2.cif
_cod_data_source_block sah_137rea
_cod_depositor_comments 'Adding full bibliography for 7135011--7135020.cif.'
_cod_original_sg_symbol_H-M 'C 2/c'
_cod_database_code 7135020
_shelx_shelxl_version_number 2017/1
_shelx_space_group_comment
; 
The symmetry employed for this shelxl refinement is uniquely defined 
by the following loop, which should always be used as a source of 
symmetry information in preference to the above space-group names. 
They are only intended as comments. 
;
_shelx_estimated_absorpt_t_min 0.669
_shelx_estimated_absorpt_t_max 0.894

loop_
_space_group_symop_operation_xyz
'x, y, z'
'-x, y, -z+1/2'
'x+1/2, y+1/2, z'
'-x+1/2, y+1/2, -z+1/2'
'-x, -y, -z'
'x, -y, z-1/2'
'-x+1/2, -y+1/2, -z'
'x+1/2, -y+1/2, z-1/2'

loop_
_atom_site_label
_atom_site_type_symbol
_atom_site_fract_x
_atom_site_fract_y
_atom_site_fract_z
_atom_site_U_iso_or_equiv
_atom_site_adp_type
_atom_site_occupancy
_atom_site_site_symmetry_order
_atom_site_calc_flag
_atom_site_refinement_flags_posn
_atom_site_refinement_flags_adp
_atom_site_refinement_flags_occupancy
_atom_site_disorder_assembly
_atom_site_disorder_group
Ga1 Ga -0.1304(2) 0.13517(14) 0.69656(13) 0.0203(4) Uani 0.5 1 d . . P A 1
Si1 Si -0.1220(6) 0.1338(3) 0.7001(3) 0.0220(7) Uani 0.5 1 d . . P A 2
Zn1 Zn 0.000000 0.14089(2) 0.750000 0.02235(7) Uani 1 2 d S T P . .
N1 N -0.18064(6) 0.23529(6) 0.69015(4) 0.0242(2) Uani 1 1 d . . . . .
N2 N -0.11135(6) 0.12535(5) 0.61987(4) 0.01904(18) Uani 1 1 d . . . . .
C1 C -0.15304(8) 0.28848(7) 0.65314(5) 0.0262(2) Uani 1 1 d . . . . .
C2 C -0.10534(7) 0.26530(7) 0.60879(5) 0.0246(2) Uani 1 1 d . . . . .
H2 H -0.080342 0.306488 0.589286 0.029 Uiso 1 1 calc R U . . .
C3 C -0.09040(6) 0.18958(7) 0.59009(4) 0.0203(2) Uani 1 1 d . . . . .
C4 C -0.17276(11) 0.37175(8) 0.65781(6) 0.0423(4) Uani 1 1 d . . . . .
H4A H -0.153949 0.399746 0.625489 0.063 Uiso 0.503(18) 1 calc R U P B 5
H4B H -0.145929 0.393301 0.691060 0.063 Uiso 0.503(18) 1 calc R U P B 5
H4C H -0.231622 0.377994 0.660022 0.063 Uiso 0.503(18) 1 calc R U P B 5
H4D H -0.205142 0.389512 0.686837 0.063 Uiso 0.497(18) 1 calc R U P B 6
H4E H -0.153193 0.408072 0.631826 0.063 Uiso 0.497(18) 1 calc R U P B 6
C5 C -0.04933(9) 0.17930(8) 0.53765(5) 0.0316(3) Uani 1 1 d . . . . .
H5D H -0.037586 0.128124 0.524751 0.047 Uiso 0.503(18) 1 calc R U P B 5
H5E H -0.034651 0.223861 0.516804 0.047 Uiso 0.503(18) 1 calc R U P B 5
H5A H -0.076852 0.138181 0.515936 0.047 Uiso 0.497(18) 1 calc R U P B 6
H5B H 0.007316 0.164237 0.545165 0.047 Uiso 0.497(18) 1 calc R U P B 6
H5C H -0.051200 0.228659 0.517040 0.047 Uiso 0.497(18) 1 calc R U P B 6
C6 C -0.23676(7) 0.26359(8) 0.72993(5) 0.0275(2) Uani 1 1 d . . . . .
C7 C -0.32054(8) 0.25490(8) 0.71877(5) 0.0305(3) Uani 1 1 d . . . . .
C8 C -0.37396(8) 0.28776(9) 0.75573(5) 0.0360(3) Uani 1 1 d . . . . .
H8 H -0.430738 0.283370 0.748428 0.043 Uiso 1 1 calc R U . . .
C9 C -0.34620(9) 0.32650(9) 0.80264(5) 0.0369(3) Uani 1 1 d . . . . .
H9 H -0.383602 0.349410 0.826736 0.044 Uiso 1 1 calc R U . . .
C10 C -0.26400(8) 0.33167(8) 0.81424(5) 0.0337(3) Uani 1 1 d . . . . .
H10 H -0.245108 0.356783 0.847099 0.040 Uiso 1 1 calc R U . . .
C11 C -0.20784(8) 0.30044(8) 0.77829(5) 0.0293(3) Uani 1 1 d . . . . .
C12 C -0.35340(8) 0.21039(9) 0.66861(5) 0.0354(3) Uani 1 1 d . . . . .
H12 H -0.315410 0.166124 0.661536 0.043 Uiso 0.602(19) 1 calc R U P C 3
H12' H -0.307372 0.179933 0.653557 0.043 Uiso 0.398(19) 1 calc R U P C 4
C13 C -0.4330(4) 0.1775(6) 0.6765(3) 0.0534(16) Uani 0.602(19) 1 d . . P C 3
H13A H -0.473132 0.219857 0.677254 0.080 Uiso 0.602(19) 1 calc R U P C 3
H13B H -0.432818 0.148890 0.711448 0.080 Uiso 0.602(19) 1 calc R U P C 3
H13C H -0.447021 0.141563 0.646259 0.080 Uiso 0.602(19) 1 calc R U P C 3
C14 C -0.3538(4) 0.2673(3) 0.6165(2) 0.0403(11) Uani 0.602(19) 1 d . . P C 3
H14A H -0.376431 0.239522 0.584227 0.060 Uiso 0.602(19) 1 calc R U P C 3
H14B H -0.298156 0.283774 0.609578 0.060 Uiso 0.602(19) 1 calc R U P C 3
H14C H -0.387036 0.313535 0.623739 0.060 Uiso 0.602(19) 1 calc R U P C 3
C13' C -0.4254(6) 0.1457(8) 0.6854(4) 0.0465(18) Uani 0.398(19) 1 d . . P C 4
H13D H -0.473611 0.173996 0.696991 0.070 Uiso 0.398(19) 1 calc R U P C 4
H13E H -0.404810 0.112394 0.715611 0.070 Uiso 0.398(19) 1 calc R U P C 4
H13F H -0.439763 0.112969 0.653427 0.070 Uiso 0.398(19) 1 calc R U P C 4
C14' C -0.3880(12) 0.2578(5) 0.6241(4) 0.058(3) Uani 0.398(19) 1 d . . P C 4
H14D H -0.433952 0.287866 0.637455 0.087 Uiso 0.398(19) 1 calc R U P C 4
H14E H -0.406625 0.223642 0.593891 0.087 Uiso 0.398(19) 1 calc R U P C 4
H14F H -0.346667 0.293932 0.611060 0.087 Uiso 0.398(19) 1 calc R U P C 4
C15 C -0.11840(8) 0.30294(8) 0.79517(6) 0.0336(3) Uani 1 1 d . . . . .
H15 H -0.086836 0.284814 0.763213 0.040 Uiso 1 1 calc R U . . .
C16 C -0.10300(9) 0.24505(10) 0.84253(6) 0.0419(3) Uani 1 1 d . . . . .
H16A H -0.120680 0.192551 0.830967 0.063 Uiso 1 1 calc R U . . .
H16B H -0.133538 0.261547 0.874358 0.063 Uiso 1 1 calc R U . . .
H16C H -0.044941 0.244025 0.852547 0.063 Uiso 1 1 calc R U . . .
C17 C -0.08794(11) 0.38478(11) 0.81149(9) 0.0576(5) Uani 1 1 d . . . . .
H17A H -0.099684 0.421485 0.781272 0.086 Uiso 1 1 calc R U . . .
H17B H -0.029262 0.382920 0.819266 0.086 Uiso 1 1 calc R U . . .
H17C H -0.115364 0.402308 0.844386 0.086 Uiso 1 1 calc R U . . .
C18 C -0.11696(7) 0.05014(6) 0.59315(4) 0.0209(2) Uani 1 1 d . . . . .
C19 C -0.18903(7) 0.03060(7) 0.56352(4) 0.0241(2) Uani 1 1 d . . . . .
C20 C -0.19525(8) -0.04349(8) 0.53946(5) 0.0304(3) Uani 1 1 d . . . . .
H20 H -0.243531 -0.057545 0.519406 0.036 Uiso 1 1 calc R U . . .
C21 C -0.13228(9) -0.09676(7) 0.54436(5) 0.0330(3) Uani 1 1 d . . . . .
H21 H -0.137708 -0.147175 0.528063 0.040 Uiso 1 1 calc R U . . .
C22 C -0.06151(8) -0.07672(7) 0.57291(5) 0.0289(3) Uani 1 1 d . . . . .
H22 H -0.018420 -0.113614 0.575822 0.035 Uiso 1 1 calc R U . . .
C23 C -0.05204(7) -0.00306(7) 0.59765(4) 0.0233(2) Uani 1 1 d . . . . .
C24 C -0.25848(7) 0.08849(8) 0.55545(5) 0.0289(3) Uani 1 1 d . . . . .
H24 H -0.248603 0.133165 0.581444 0.035 Uiso 1 1 calc R U . . .
C25 C -0.34054(8) 0.05187(10) 0.56818(7) 0.0428(3) Uani 1 1 d . . . . .
H25A H -0.383118 0.091777 0.564467 0.064 Uiso 1 1 calc R U . . .
H25B H -0.338551 0.031449 0.605842 0.064 Uiso 1 1 calc R U . . .
H25C H -0.352430 0.008948 0.542366 0.064 Uiso 1 1 calc R U . . .
C26 C -0.26109(11) 0.12134(12) 0.49697(7) 0.0515(4) Uani 1 1 d . . . . .
H26A H -0.269431 0.078372 0.470642 0.077 Uiso 1 1 calc R U . . .
H26B H -0.209704 0.147764 0.490011 0.077 Uiso 1 1 calc R U . . .
H26C H -0.305813 0.158927 0.492769 0.077 Uiso 1 1 calc R U . . .
C27 C 0.02713(7) 0.01639(7) 0.62820(5) 0.0250(2) Uani 1 1 d . . . . .
H27 H 0.024938 0.072578 0.639760 0.030 Uiso 1 1 calc R U . . .
C28 C 0.03674(8) -0.03383(8) 0.68005(5) 0.0315(3) Uani 1 1 d . . . . .
H28A H 0.040783 -0.089171 0.669685 0.047 Uiso 1 1 calc R U . . .
H28B H -0.010455 -0.026376 0.702849 0.047 Uiso 1 1 calc R U . . .
H28C H 0.086050 -0.018138 0.700854 0.047 Uiso 1 1 calc R U . . .
C29 C 0.10023(8) 0.00623(10) 0.59167(6) 0.0379(3) Uani 1 1 d . . . . .
H29A H 0.105625 -0.049118 0.581651 0.057 Uiso 1 1 calc R U . . .
H29B H 0.149579 0.023557 0.611735 0.057 Uiso 1 1 calc R U . . .
H29C H 0.092211 0.037770 0.558256 0.057 Uiso 1 1 calc R U . . .
C30 C -0.20648(8) 0.05548(7) 0.71273(5) 0.0284(2) Uani 1 1 d . . . . .
H30A H -0.249980 0.055748 0.683642 0.034 Uiso 0.5 1 calc R U P A 1
H30B H -0.178761 0.004093 0.711138 0.034 Uiso 0.5 1 calc R U P A 1
H30C H -0.249274 0.060425 0.683375 0.034 Uiso 0.5 1 calc R U P A 2
H30D H -0.182413 0.002544 0.709773 0.034 Uiso 0.5 1 calc R U P A 2
C31 C -0.24568(10) 0.06267(9) 0.76853(6) 0.0409(3) Uani 1 1 d . . . . .
H31A H -0.280637 0.109124 0.768587 0.061 Uiso 1 1 calc R U . . .
H31B H -0.203269 0.067690 0.797542 0.061 Uiso 1 1 calc R U . . .
H31C H -0.278258 0.015807 0.775209 0.061 Uiso 1 1 calc R U . . .
C1_1 C 0.3135(7) 0.1909(4) 0.5543(2) 0.0477(16) Uani 0.52(3) 1 d D . P D 7
H1_1 H 0.274297 0.231744 0.552520 0.057 Uiso 0.52(3) 1 calc R U P D 7
C2_1 C 0.3171(7) 0.1402(7) 0.5987(4) 0.0496(18) Uani 0.52(3) 1 d D . P D 7
H2_1 H 0.277121 0.142411 0.625869 0.060 Uiso 0.52(3) 1 calc R U P D 7
C3_1 C 0.3798(8) 0.0860(6) 0.6031(5) 0.067(3) Uani 0.52(3) 1 d D . P D 7
H3_1 H 0.387302 0.056414 0.635943 0.081 Uiso 0.52(3) 1 calc R U P D 7
C4_1 C 0.4313(7) 0.0746(8) 0.5604(6) 0.065(3) Uani 0.52(3) 1 d D . P D 7
H4_1 H 0.470871 0.034141 0.562445 0.078 Uiso 0.52(3) 1 calc R U P D 7
C5_1 C 0.4247(9) 0.1223(9) 0.5148(6) 0.059(3) Uani 0.52(3) 1 d D . P D 7
H5_1 H 0.459406 0.114475 0.484982 0.071 Uiso 0.52(3) 1 calc R U P D 7
C6_1 C 0.3677(8) 0.1815(5) 0.5126(3) 0.053(2) Uani 0.52(3) 1 d D . P D 7
H6_1 H 0.365511 0.216258 0.482045 0.063 Uiso 0.52(3) 1 calc R U P D 7
C1_2 C 0.3321(9) 0.1931(6) 0.5552(5) 0.076(3) Uani 0.48(3) 1 d D . P D 8
H1_2 H 0.297428 0.236976 0.549266 0.091 Uiso 0.48(3) 1 calc R U P D 8
C2_2 C 0.3281(10) 0.1511(8) 0.6032(5) 0.065(4) Uani 0.48(3) 1 d D . P D 8
H2_2 H 0.296751 0.170023 0.632380 0.078 Uiso 0.48(3) 1 calc R U P D 8
C3_2 C 0.3703(7) 0.0804(5) 0.6089(4) 0.049(2) Uani 0.48(3) 1 d D . P D 8
H3_2 H 0.360336 0.045849 0.638482 0.059 Uiso 0.48(3) 1 calc R U P D 8
C4_2 C 0.4269(8) 0.0619(7) 0.5703(5) 0.0455(18) Uani 0.48(3) 1 d D . P D 8
H4_2 H 0.460089 0.016828 0.575476 0.055 Uiso 0.48(3) 1 calc R U P D 8
C5_2 C 0.4357(9) 0.1081(10) 0.5244(5) 0.048(2) Uani 0.48(3) 1 d D . P D 8
H5_2 H 0.476060 0.095730 0.498875 0.057 Uiso 0.48(3) 1 calc R U P D 8
C6_2 C 0.3863(8) 0.1721(7) 0.5154(4) 0.064(3) Uani 0.48(3) 1 d D . P D 8
H6_2 H 0.389131 0.201585 0.482381 0.077 Uiso 0.48(3) 1 calc R U P D 8

loop_
_atom_site_aniso_label
_atom_site_aniso_U_11
_atom_site_aniso_U_22
_atom_site_aniso_U_33
_atom_site_aniso_U_23
_atom_site_aniso_U_13
_atom_site_aniso_U_12
Ga1 0.0168(7) 0.0186(4) 0.0259(7) -0.0100(5) 0.0065(5) 0.0006(3)
Si1 0.0201(15) 0.0231(9) 0.0229(8) 0.0006(7) 0.0050(9) -0.0026(7)
Zn1 0.02749(12) 0.01859(11) 0.02153(11) 0.000 0.00879(8) 0.000
N1 0.0264(5) 0.0252(5) 0.0215(4) 0.0016(4) 0.0073(4) 0.0088(4)
N2 0.0231(4) 0.0176(4) 0.0167(4) -0.0015(3) 0.0034(3) 0.0007(3)
C1 0.0358(6) 0.0196(5) 0.0234(5) -0.0006(4) 0.0038(5) 0.0023(4)
C2 0.0308(6) 0.0198(5) 0.0235(5) 0.0025(4) 0.0066(4) -0.0010(4)
C3 0.0206(5) 0.0229(5) 0.0176(5) 0.0006(4) 0.0018(4) -0.0001(4)
C4 0.0657(10) 0.0269(7) 0.0351(7) 0.0036(5) 0.0135(7) 0.0165(6)
C5 0.0451(7) 0.0269(6) 0.0236(6) 0.0011(5) 0.0135(5) -0.0004(5)
C6 0.0291(6) 0.0325(6) 0.0214(5) 0.0013(5) 0.0066(4) 0.0138(5)
C7 0.0295(6) 0.0398(7) 0.0225(6) -0.0008(5) 0.0037(5) 0.0139(5)
C8 0.0283(6) 0.0502(8) 0.0296(6) -0.0025(6) 0.0055(5) 0.0158(6)
C9 0.0375(7) 0.0468(8) 0.0272(6) -0.0031(6) 0.0097(5) 0.0194(6)
C10 0.0388(7) 0.0387(7) 0.0239(6) -0.0043(5) 0.0044(5) 0.0142(6)
C11 0.0316(6) 0.0315(6) 0.0251(6) -0.0006(5) 0.0042(5) 0.0110(5)
C12 0.0318(6) 0.0473(8) 0.0272(6) -0.0069(6) 0.0009(5) 0.0149(6)
C13 0.0354(19) 0.079(4) 0.046(3) -0.026(3) 0.0114(16) -0.011(3)
C14 0.054(2) 0.0386(19) 0.0277(15) -0.0030(13) -0.0082(17) 0.0184(19)
C13' 0.032(3) 0.063(5) 0.045(3) -0.013(3) 0.007(2) -0.009(3)
C14' 0.095(8) 0.041(3) 0.037(3) -0.006(2) -0.023(4) 0.015(4)
C15 0.0318(6) 0.0362(7) 0.0331(6) -0.0106(5) 0.0028(5) 0.0070(5)
C16 0.0363(7) 0.0589(10) 0.0300(7) -0.0064(6) -0.0039(5) 0.0139(7)
C17 0.0503(9) 0.0456(9) 0.0775(13) -0.0248(9) 0.0083(9) -0.0012(8)
C18 0.0282(5) 0.0193(5) 0.0155(5) -0.0017(4) 0.0068(4) -0.0007(4)
C19 0.0291(6) 0.0262(6) 0.0175(5) -0.0027(4) 0.0066(4) -0.0034(4)
C20 0.0390(7) 0.0306(6) 0.0220(5) -0.0073(5) 0.0074(5) -0.0095(5)
C21 0.0541(8) 0.0221(6) 0.0235(6) -0.0067(5) 0.0128(5) -0.0062(5)
C22 0.0445(7) 0.0208(5) 0.0222(5) -0.0002(4) 0.0119(5) 0.0048(5)
C23 0.0320(6) 0.0215(5) 0.0170(5) 0.0010(4) 0.0085(4) 0.0020(4)
C24 0.0264(6) 0.0357(7) 0.0246(6) -0.0053(5) 0.0002(4) -0.0008(5)
C25 0.0289(6) 0.0498(9) 0.0499(8) -0.0189(7) 0.0045(6) -0.0073(6)
C26 0.0491(9) 0.0733(12) 0.0319(7) 0.0097(7) -0.0010(6) 0.0179(8)
C27 0.0286(6) 0.0250(6) 0.0219(5) 0.0014(4) 0.0073(4) 0.0063(4)
C28 0.0385(7) 0.0342(7) 0.0222(6) 0.0040(5) 0.0051(5) 0.0056(5)
C29 0.0331(7) 0.0533(9) 0.0282(6) 0.0048(6) 0.0121(5) 0.0076(6)
C30 0.0317(6) 0.0227(6) 0.0308(6) -0.0034(5) -0.0004(5) 0.0020(5)
C31 0.0575(9) 0.0306(7) 0.0352(7) 0.0055(6) 0.0115(6) -0.0036(6)
C1_1 0.052(4) 0.044(3) 0.048(3) -0.010(2) 0.0231(19) -0.021(2)
C2_1 0.061(3) 0.036(4) 0.052(3) -0.002(3) 0.016(2) -0.025(3)
C3_1 0.057(3) 0.071(5) 0.073(5) 0.007(3) -0.005(4) -0.027(3)
C4_1 0.043(3) 0.050(4) 0.103(8) -0.013(4) -0.002(4) -0.017(3)
C5_1 0.053(5) 0.049(4) 0.076(6) -0.029(4) 0.020(5) -0.020(3)
C6_1 0.071(5) 0.038(2) 0.050(3) -0.016(2) 0.027(3) -0.021(3)
C1_2 0.058(5) 0.043(3) 0.130(8) 0.023(4) 0.042(4) -0.007(3)
C2_2 0.075(6) 0.032(3) 0.089(6) -0.018(3) 0.043(5) -0.021(4)
C3_2 0.063(4) 0.032(3) 0.054(3) -0.010(2) 0.030(3) -0.012(2)
C4_2 0.051(3) 0.037(3) 0.049(3) -0.012(2) 0.013(2) -0.011(3)
C5_2 0.043(3) 0.063(6) 0.036(3) -0.011(3) 0.004(2) -0.019(3)
C6_2 0.046(4) 0.073(5) 0.074(4) 0.020(4) 0.012(2) -0.014(3)

loop_
_atom_type_symbol
_atom_type_description
_atom_type_scat_dispersion_real
_atom_type_scat_dispersion_imag
_atom_type_scat_source
C C 0.0181 0.0091 'International Tables Vol C Tables 4.2.6.8 and 6.1.1.4'
H H 0.0000 0.0000 'International Tables Vol C Tables 4.2.6.8 and 6.1.1.4'
Ga Ga -1.2846 0.7763 'International Tables Vol C Tables 4.2.6.8 and 6.1.1.4'
N N 0.0311 0.0180 'International Tables Vol C Tables 4.2.6.8 and 6.1.1.4'
Si Si 0.2541 0.3302 'International Tables Vol C Tables 4.2.6.8 and 6.1.1.4'
Zn Zn -1.5491 0.6778 'International Tables Vol C Tables 4.2.6.8 and 6.1.1.4'

loop_
_geom_angle_atom_site_label_1
_geom_angle_atom_site_label_2
_geom_angle_atom_site_label_3
_geom_angle
_geom_angle_site_symmetry_1
_geom_angle_site_symmetry_3
_geom_angle_publ_flag
C30 Ga1 N1 111.7(2) . . ?
C30 Ga1 N2 105.77(16) . . ?
N1 Ga1 N2 94.86(15) . . ?
C30 Ga1 Zn1 119.16(17) . . ?
N1 Ga1 Zn1 112.07(14) . . ?
N2 Ga1 Zn1 110.31(15) . . ?
C30 Si1 N2 101.2(4) . . ?
C30 Si1 N1 105.4(4) . . ?
N2 Si1 N1 90.2(3) . . ?
C30 Si1 Zn1 124.2(4) . . ?
N2 Si1 Zn1 114.7(4) . . ?
N1 Si1 Zn1 115.2(3) . . ?
Si1 Zn1 Si1 174.0(3) 2_556 . ?
Ga1 Zn1 Ga1 175.48(12) 2_556 . ?
C1 N1 C6 117.08(10) . . ?
C1 N1 Ga1 119.70(11) . . ?
C6 N1 Ga1 122.16(11) . . ?
C1 N1 Si1 118.98(17) . . ?
C6 N1 Si1 121.89(17) . . ?
C3 N2 C18 119.27(9) . . ?
C3 N2 Ga1 120.11(10) . . ?
C18 N2 Ga1 120.61(10) . . ?
C3 N2 Si1 120.02(18) . . ?
C18 N2 Si1 120.38(18) . . ?
N1 C1 C2 121.61(10) . . ?
N1 C1 C4 120.87(11) . . ?
C2 C1 C4 117.52(11) . . ?
C3 C2 C1 128.13(11) . . ?
C3 C2 H2 115.9 . . ?
C1 C2 H2 115.9 . . ?
N2 C3 C2 121.30(10) . . ?
N2 C3 C5 119.74(10) . . ?
C2 C3 C5 118.94(10) . . ?
C1 C4 H4A 109.5 . . ?
C1 C4 H4B 109.5 . . ?
H4A C4 H4B 109.5 . . ?
C1 C4 H4C 109.5 . . ?
H4A C4 H4C 109.5 . . ?
H4B C4 H4C 109.5 . . ?
C1 C4 H4D 120.0 . . ?
C1 C4 H4E 120.0 . . ?
H4D C4 H4E 120.0 . . ?
C3 C5 H5D 120.0 . . ?
C3 C5 H5E 120.0 . . ?
H5D C5 H5E 120.0 . . ?
C3 C5 H5A 109.5 . . ?
C3 C5 H5B 109.5 . . ?
H5A C5 H5B 109.5 . . ?
C3 C5 H5C 109.5 . . ?
H5A C5 H5C 109.5 . . ?
H5B C5 H5C 109.5 . . ?
C11 C6 C7 120.78(11) . . ?
C11 C6 N1 120.30(11) . . ?
C7 C6 N1 118.90(11) . . ?
C8 C7 C6 118.07(12) . . ?
C8 C7 C12 120.10(12) . . ?
C6 C7 C12 121.82(11) . . ?
C9 C8 C7 121.65(12) . . ?
C9 C8 H8 119.2 . . ?
C7 C8 H8 119.2 . . ?
C10 C9 C8 119.62(11) . . ?
C10 C9 H9 120.2 . . ?
C8 C9 H9 120.2 . . ?
C9 C10 C11 121.00(12) . . ?
C9 C10 H10 119.5 . . ?
C11 C10 H10 119.5 . . ?
C10 C11 C6 118.77(12) . . ?
C10 C11 C15 118.54(12) . . ?
C6 C11 C15 122.55(11) . . ?
C13 C12 C7 112.7(3) . . ?
C14' C12 C7 116.1(4) . . ?
C13 C12 C14 111.3(3) . . ?
C7 C12 C14 109.0(2) . . ?
C14' C12 C13' 106.5(6) . . ?
C7 C12 C13' 111.5(3) . . ?
C13 C12 H12 107.9 . . ?
C7 C12 H12 107.9 . . ?
C14 C12 H12 107.9 . . ?
C14' C12 H12' 107.4 . . ?
C7 C12 H12' 107.4 . . ?
C13' C12 H12' 107.4 . . ?
C12 C13 H13A 109.5 . . ?
C12 C13 H13B 109.5 . . ?
H13A C13 H13B 109.5 . . ?
C12 C13 H13C 109.5 . . ?
H13A C13 H13C 109.5 . . ?
H13B C13 H13C 109.5 . . ?
C12 C14 H14A 109.5 . . ?
C12 C14 H14B 109.5 . . ?
H14A C14 H14B 109.5 . . ?
C12 C14 H14C 109.5 . . ?
H14A C14 H14C 109.5 . . ?
H14B C14 H14C 109.5 . . ?
C12 C13' H13D 109.5 . . ?
C12 C13' H13E 109.5 . . ?
H13D C13' H13E 109.5 . . ?
C12 C13' H13F 109.5 . . ?
H13D C13' H13F 109.5 . . ?
H13E C13' H13F 109.5 . . ?
C12 C14' H14D 109.5 . . ?
C12 C14' H14E 109.5 . . ?
H14D C14' H14E 109.5 . . ?
C12 C14' H14F 109.5 . . ?
H14D C14' H14F 109.5 . . ?
H14E C14' H14F 109.5 . . ?
C11 C15 C17 113.75(12) . . ?
C11 C15 C16 108.61(12) . . ?
C17 C15 C16 110.38(13) . . ?
C11 C15 H15 108.0 . . ?
C17 C15 H15 108.0 . . ?
C16 C15 H15 108.0 . . ?
C15 C16 H16A 109.5 . . ?
C15 C16 H16B 109.5 . . ?
H16A C16 H16B 109.5 . . ?
C15 C16 H16C 109.5 . . ?
H16A C16 H16C 109.5 . . ?
H16B C16 H16C 109.5 . . ?
C15 C17 H17A 109.5 . . ?
C15 C17 H17B 109.5 . . ?
H17A C17 H17B 109.5 . . ?
C15 C17 H17C 109.5 . . ?
H17A C17 H17C 109.5 . . ?
H17B C17 H17C 109.5 . . ?
C23 C18 C19 120.95(10) . . ?
C23 C18 N2 120.24(10) . . ?
C19 C18 N2 118.80(10) . . ?
C20 C19 C18 118.52(11) . . ?
C20 C19 C24 119.38(11) . . ?
C18 C19 C24 122.07(10) . . ?
C21 C20 C19 121.04(12) . . ?
C21 C20 H20 119.5 . . ?
C19 C20 H20 119.5 . . ?
C22 C21 C20 120.02(11) . . ?
C22 C21 H21 120.0 . . ?
C20 C21 H21 120.0 . . ?
C21 C22 C23 121.22(12) . . ?
C21 C22 H22 119.4 . . ?
C23 C22 H22 119.4 . . ?
C22 C23 C18 118.24(11) . . ?
C22 C23 C27 119.24(11) . . ?
C18 C23 C27 122.53(10) . . ?
C19 C24 C26 110.78(11) . . ?
C19 C24 C25 112.08(12) . . ?
C26 C24 C25 109.97(12) . . ?
C19 C24 H24 108.0 . . ?
C26 C24 H24 108.0 . . ?
C25 C24 H24 108.0 . . ?
C24 C25 H25A 109.5 . . ?
C24 C25 H25B 109.5 . . ?
H25A C25 H25B 109.5 . . ?
C24 C25 H25C 109.5 . . ?
H25A C25 H25C 109.5 . . ?
H25B C25 H25C 109.5 . . ?
C24 C26 H26A 109.5 . . ?
C24 C26 H26B 109.5 . . ?
H26A C26 H26B 109.5 . . ?
C24 C26 H26C 109.5 . . ?
H26A C26 H26C 109.5 . . ?
H26B C26 H26C 109.5 . . ?
C23 C27 C28 110.15(10) . . ?
C23 C27 C29 111.86(10) . . ?
C28 C27 C29 110.78(10) . . ?
C23 C27 H27 108.0 . . ?
C28 C27 H27 108.0 . . ?
C29 C27 H27 108.0 . . ?
C27 C28 H28A 109.5 . . ?
C27 C28 H28B 109.5 . . ?
H28A C28 H28B 109.5 . . ?
C27 C28 H28C 109.5 . . ?
H28A C28 H28C 109.5 . . ?
H28B C28 H28C 109.5 . . ?
C27 C29 H29A 109.5 . . ?
C27 C29 H29B 109.5 . . ?
H29A C29 H29B 109.5 . . ?
C27 C29 H29C 109.5 . . ?
H29A C29 H29C 109.5 . . ?
H29B C29 H29C 109.5 . . ?
C31 C30 Ga1 115.43(12) . . ?
C31 C30 Si1 114.2(2) . . ?
C31 C30 H30A 108.4 . . ?
Ga1 C30 H30A 108.4 . . ?
C31 C30 H30B 108.4 . . ?
Ga1 C30 H30B 108.4 . . ?
H30A C30 H30B 107.5 . . ?
C31 C30 H30C 108.7 . . ?
Si1 C30 H30C 108.7 . . ?
C31 C30 H30D 108.7 . . ?
Si1 C30 H30D 108.7 . . ?
H30C C30 H30D 107.6 . . ?
C30 C31 H31A 109.5 . . ?
C30 C31 H31B 109.5 . . ?
H31A C31 H31B 109.5 . . ?
C30 C31 H31C 109.5 . . ?
H31A C31 H31C 109.5 . . ?
H31B C31 H31C 109.5 . . ?
C2_1 C1_1 C6_1 119.3(6) . . ?
C2_1 C1_1 H1_1 120.4 . . ?
C6_1 C1_1 H1_1 120.4 . . ?
C1_1 C2_1 C3_1 119.2(7) . . ?
C1_1 C2_1 H2_1 120.4 . . ?
C3_1 C2_1 H2_1 120.4 . . ?
C4_1 C3_1 C2_1 120.9(7) . . ?
C4_1 C3_1 H3_1 119.5 . . ?
C2_1 C3_1 H3_1 119.5 . . ?
C5_1 C4_1 C3_1 119.4(7) . . ?
C5_1 C4_1 H4_1 120.3 . . ?
C3_1 C4_1 H4_1 120.3 . . ?
C4_1 C5_1 C6_1 119.9(7) . . ?
C4_1 C5_1 H5_1 120.0 . . ?
C6_1 C5_1 H5_1 120.0 . . ?
C5_1 C6_1 C1_1 120.8(6) . . ?
C5_1 C6_1 H6_1 119.6 . . ?
C1_1 C6_1 H6_1 119.6 . . ?
C2_2 C1_2 C6_2 120.7(7) . . ?
C2_2 C1_2 H1_2 119.6 . . ?
C6_2 C1_2 H1_2 119.6 . . ?
C1_2 C2_2 C3_2 119.7(7) . . ?
C1_2 C2_2 H2_2 120.1 . . ?
C3_2 C2_2 H2_2 120.1 . . ?
C4_2 C3_2 C2_2 118.4(7) . . ?
C4_2 C3_2 H3_2 120.8 . . ?
C2_2 C3_2 H3_2 120.8 . . ?
C5_2 C4_2 C3_2 120.8(7) . . ?
C5_2 C4_2 H4_2 119.6 . . ?
C3_2 C4_2 H4_2 119.6 . . ?
C6_2 C5_2 C4_2 120.3(7) . . ?
C6_2 C5_2 H5_2 119.9 . . ?
C4_2 C5_2 H5_2 119.9 . . ?
C5_2 C6_2 C1_2 119.1(7) . . ?
C5_2 C6_2 H6_2 120.5 . . ?
C1_2 C6_2 H6_2 120.5 . . ?

loop_
_geom_bond_atom_site_label_1
_geom_bond_atom_site_label_2
_geom_bond_distance
_geom_bond_site_symmetry_2
_geom_bond_publ_flag
Ga1 C30 1.901(3) . ?
Ga1 N1 1.902(3) . ?
Ga1 N2 1.911(3) . ?
Ga1 Zn1 2.475(4) . ?
Si1 C30 1.962(7) . ?
Si1 N2 1.971(7) . ?
Si1 N1 1.994(8) . ?
Si1 Zn1 2.317(11) . ?
N1 C1 1.3675(15) . ?
N1 C6 1.4458(14) . ?
N2 C3 1.3649(14) . ?
N2 C18 1.4399(14) . ?
C1 C2 1.4144(16) . ?
C1 C4 1.4626(17) . ?
C2 C3 1.3943(16) . ?
C2 H2 0.9500 . ?
C3 C5 1.4761(15) . ?
C4 H4A 0.9800 . ?
C4 H4B 0.9800 . ?
C4 H4C 0.9800 . ?
C4 H4D 0.9500 . ?
C4 H4E 0.9500 . ?
C5 H5D 0.9500 . ?
C5 H5E 0.9500 . ?
C5 H5A 0.9800 . ?
C5 H5B 0.9800 . ?
C5 H5C 0.9800 . ?
C6 C11 1.4030(18) . ?
C6 C7 1.4066(18) . ?
C7 C8 1.3983(17) . ?
C7 C12 1.5211(18) . ?
C8 C9 1.383(2) . ?
C8 H8 0.9500 . ?
C9 C10 1.378(2) . ?
C9 H9 0.9500 . ?
C10 C11 1.4015(17) . ?
C10 H10 0.9500 . ?
C11 C15 1.5178(18) . ?
C12 C13 1.447(7) . ?
C12 C14' 1.452(8) . ?
C12 C14 1.597(6) . ?
C12 C13' 1.682(10) . ?
C12 H12 1.0000 . ?
C12 H12' 1.0000 . ?
C13 H13A 0.9800 . ?
C13 H13B 0.9800 . ?
C13 H13C 0.9800 . ?
C14 H14A 0.9800 . ?
C14 H14B 0.9800 . ?
C14 H14C 0.9800 . ?
C13' H13D 0.9800 . ?
C13' H13E 0.9800 . ?
C13' H13F 0.9800 . ?
C14' H14D 0.9800 . ?
C14' H14E 0.9800 . ?
C14' H14F 0.9800 . ?
C15 C17 1.531(2) . ?
C15 C16 1.532(2) . ?
C15 H15 1.0000 . ?
C16 H16A 0.9800 . ?
C16 H16B 0.9800 . ?
C16 H16C 0.9800 . ?
C17 H17A 0.9800 . ?
C17 H17B 0.9800 . ?
C17 H17C 0.9800 . ?
C18 C23 1.4050(16) . ?
C18 C19 1.4084(16) . ?
C19 C20 1.3950(17) . ?
C19 C24 1.5199(17) . ?
C20 C21 1.382(2) . ?
C20 H20 0.9500 . ?
C21 C22 1.380(2) . ?
C21 H21 0.9500 . ?
C22 C23 1.3997(17) . ?
C22 H22 0.9500 . ?
C23 C27 1.5164(17) . ?
C24 C26 1.5287(19) . ?
C24 C25 1.5322(18) . ?
C24 H24 1.0000 . ?
C25 H25A 0.9800 . ?
C25 H25B 0.9800 . ?
C25 H25C 0.9800 . ?
C26 H26A 0.9800 . ?
C26 H26B 0.9800 . ?
C26 H26C 0.9800 . ?
C27 C28 1.5288(16) . ?
C27 C29 1.5327(16) . ?
C27 H27 1.0000 . ?
C28 H28A 0.9800 . ?
C28 H28B 0.9800 . ?
C28 H28C 0.9800 . ?
C29 H29A 0.9800 . ?
C29 H29B 0.9800 . ?
C29 H29C 0.9800 . ?
C30 C31 1.5294(18) . ?
C30 H30A 0.9900 . ?
C30 H30B 0.9900 . ?
C30 H30C 0.9900 . ?
C30 H30D 0.9900 . ?
C31 H31A 0.9800 . ?
C31 H31B 0.9800 . ?
C31 H31C 0.9800 . ?
C1_1 C2_1 1.383(8) . ?
C1_1 C6_1 1.386(7) . ?
C1_1 H1_1 0.9500 . ?
C2_1 C3_1 1.388(9) . ?
C2_1 H2_1 0.9500 . ?
C3_1 C4_1 1.378(9) . ?
C3_1 H3_1 0.9500 . ?
C4_1 C5_1 1.378(8) . ?
C4_1 H4_1 0.9500 . ?
C5_1 C6_1 1.380(8) . ?
C5_1 H5_1 0.9500 . ?
C6_1 H6_1 0.9500 . ?
C1_2 C2_2 1.373(9) . ?
C1_2 C6_2 1.388(9) . ?
C1_2 H1_2 0.9500 . ?
C2_2 C3_2 1.396(9) . ?
C2_2 H2_2 0.9500 . ?
C3_2 C4_2 1.384(7) . ?
C3_2 H3_2 0.9500 . ?
C4_2 C5_2 1.379(8) . ?
C4_2 H4_2 0.9500 . ?
C5_2 C6_2 1.376(9) . ?
C5_2 H5_2 0.9500 . ?
C6_2 H6_2 0.9500 . ?
